data_7034296
loop_
_publ_author_name
'Bakewell, Clare'
'Fateh-Iravani, Giovanna'
'Beh, Daniel W.'
'Myers, Dominic'
'Tabthong, Sittichoke'
'Hormnirun, Pimpa'
'White, Andrew J. P.'
'Long, Nicholas'
'Williams, Charlotte K.'

_publ_section_title
;
 Comparing a series of 8-quinolinolato complexes of aluminium, titanium
 and zinc as initiators for the ring-opening polymerization of
 rac-lactide.
;
_journal_issue 27
_journal_name_full 'Dalton transactions (Cambridge, England : 2003)'
_journal_page_first 12326
_journal_page_last 12337
_journal_paper_doi 10.1039/c5dt00192g
_journal_volume 44
_journal_year 2015
_chemical_formula_moiety 'C32 H25 Al N2 O2, 2(C7 H8)'
_chemical_formula_sum 'C46 H41 Al N2 O2'
_chemical_formula_weight 680.79
_chemical_name_systematic
; 
 ? 
;
_space_group_IT_number 15
_symmetry_cell_setting monoclinic
_symmetry_space_group_name_Hall '-C 2yc'
_symmetry_space_group_name_H-M 'C 1 2/c 1'
_atom_sites_solution_hydrogens geom
_atom_sites_solution_primary direct
_atom_sites_solution_secondary difmap
_audit_creation_method SHELXL-97
_audit_update_record
;
2015-01-14 deposited with the CCDC.
2015-02-24 downloaded from the CCDC.
;
_cell_angle_alpha 90.00
_cell_angle_beta 116.529(3)
_cell_angle_gamma 90.00
_cell_formula_units_Z 8
_cell_length_a 25.8123(7)
_cell_length_b 21.5571(4)
_cell_length_c 14.7290(4)
_cell_measurement_reflns_used 11620
_cell_measurement_temperature 173
_cell_measurement_theta_max 32.6657
_cell_measurement_theta_min 2.9629
_cell_volume 7332.8(4)
_computing_cell_refinement 'CrysAlis RED, Oxford Diffraction Ltd'
_computing_data_collection 'CrysAlis CCD, Oxford Diffraction Ltd'
_computing_data_reduction 'CrysAlis RED, Oxford Diffraction Ltd'
_computing_molecular_graphics 'Bruker SHELXTL'
_computing_publication_material 'Bruker SHELXTL'
_computing_structure_refinement 'SHELXL-97 (Sheldrick, 1997)'
_computing_structure_solution 'SHELXS-97 (Sheldrick, 1990)'
_diffrn_ambient_temperature 173
_diffrn_detector_area_resol_mean 15.9825
_diffrn_measured_fraction_theta_full 0.991
_diffrn_measured_fraction_theta_max 0.915
_diffrn_measurement_device_type 'OD Xcalibur 3'
_diffrn_measurement_method 'omega scans'
_diffrn_radiation_monochromator graphite
_diffrn_radiation_source 'Enhance (Mo) X-ray Source'
_diffrn_radiation_type MoK\a
_diffrn_radiation_wavelength 0.71073
_diffrn_reflns_av_R_equivalents 0.0242
_diffrn_reflns_av_sigmaI/netI 0.0293
_diffrn_reflns_limit_h_max 39
_diffrn_reflns_limit_h_min -22
_diffrn_reflns_limit_k_max 31
_diffrn_reflns_limit_k_min -32
_diffrn_reflns_limit_l_max 22
_diffrn_reflns_limit_l_min -21
_diffrn_reflns_number 41849
_diffrn_reflns_theta_full 31.00
_diffrn_reflns_theta_max 32.74
_diffrn_reflns_theta_min 2.97
_exptl_absorpt_coefficient_mu 0.097
_exptl_absorpt_correction_T_max 0.988
_exptl_absorpt_correction_T_min 0.962
_exptl_absorpt_correction_type analytical
_exptl_absorpt_process_details
; 
CrysAlisPro, Agilent Technologies, 
Version 1.171.35.21 (release 20-01-2012 CrysAlis171 .NET) 
(compiled Jan 23 2012,18:06:46) 
Analytical numeric absorption correction using a multifaceted crystal 
model based on expressions derived by R.C. Clark & J.S. Reid. 
(Clark, R. C. & Reid, J. S. (1995). Acta Cryst. A51, 887-897) 
;
_exptl_crystal_colour Yellow
_exptl_crystal_density_diffrn 1.233
_exptl_crystal_density_method 'not measured'
_exptl_crystal_description blocks
_exptl_crystal_F_000 2880
_exptl_crystal_size_max 0.56
_exptl_crystal_size_mid 0.24
_exptl_crystal_size_min 0.15
_refine_diff_density_max 0.684
_refine_diff_density_min -0.372
_refine_diff_density_rms 0.057
_refine_ls_extinction_method none
_refine_ls_goodness_of_fit_ref 1.100
_refine_ls_hydrogen_treatment constr
_refine_ls_matrix_type full
_refine_ls_number_parameters 487
_refine_ls_number_reflns 12412
_refine_ls_number_restraints 250
_refine_ls_restrained_S_all 1.106
_refine_ls_R_factor_all 0.0773
_refine_ls_R_factor_gt 0.0544
_refine_ls_shift/su_max 0.001
_refine_ls_shift/su_mean 0.000
_refine_ls_structure_factor_coef Fsqd
_refine_ls_weighting_details 'calc w=1/[\s^2^(Fo^2^)+(0.0872P)^2^+2.9474P] where P=(Fo^2^+2Fc^2^)/3'
_refine_ls_weighting_scheme calc
_refine_ls_wR_factor_gt 0.1544
_refine_ls_wR_factor_ref 0.1677
_reflns_number_gt 9301
_reflns_number_total 12412
_reflns_threshold_expression >2sigma(I)
_cod_data_source_file c5dt00192g2.cif
_cod_data_source_block Al-E
_cod_depositor_comments
;
The following automatic conversions were performed:

'_symmetry_cell_setting' value 'Monoclinic' changed to 'monoclinic'
according to
/usr/data/users/saulius/crontab/automatic-downloads/rss-feeds/RSC/lib/dictionaries/cif_core.dic
dictionary named 'cif_core.dic' version 2.4.2 from 2011-04-26.

Automatic conversion script
Id: cif_fix_values 3105 2015-03-04 15:46:00Z robertas 

 Adding full bibliography for 7034296--7034298.cif.
;
_cod_original_sg_symbol_H-M C2/c
_cod_database_code 7034296

loop_
_symmetry_equiv_pos_as_xyz
'x, y, z'
'-x, y, -z+1/2'
'x+1/2, y+1/2, z'
'-x+1/2, y+1/2, -z+1/2'
'-x, -y, -z'
'x, -y, z-1/2'
'-x+1/2, -y+1/2, -z'
'x+1/2, -y+1/2, z-1/2'

loop_
_atom_site_label
_atom_site_type_symbol
_atom_site_fract_x
_atom_site_fract_y
_atom_site_fract_z
_atom_site_U_iso_or_equiv
_atom_site_adp_type
_atom_site_occupancy
_atom_site_symmetry_multiplicity
_atom_site_calc_flag
_atom_site_refinement_flags
_atom_site_disorder_assembly
_atom_site_disorder_group
Al Al 0.328826(15) 0.603411(16) 0.70644(3) 0.01999(9) Uani 1 1 d . . .
N1 N 0.41719(4) 0.56748(5) 0.78708(7) 0.01955(19) Uani 1 1 d . . .
C2 C 0.44195(5) 0.51148(5) 0.80850(8) 0.0209(2) Uani 1 1 d . . .
C3 C 0.50275(5) 0.50499(6) 0.86657(9) 0.0259(2) Uani 1 1 d . . .
H3A H 0.5194 0.4647 0.8820 0.031 Uiso 1 1 calc R . .
C4 C 0.53770(5) 0.55596(6) 0.90055(9) 0.0267(2) Uani 1 1 d . . .
H4A H 0.5785 0.5512 0.9376 0.032 Uiso 1 1 calc R . .
C5 C 0.51277(5) 0.61569(6) 0.88025(9) 0.0228(2) Uani 1 1 d . . .
C6 C 0.54455(6) 0.67148(7) 0.91273(10) 0.0299(3) Uani 1 1 d . . .
H6A H 0.5856 0.6705 0.9494 0.036 Uiso 1 1 calc R . .
C7 C 0.51571(6) 0.72706(7) 0.89088(11) 0.0320(3) Uani 1 1 d . . .
H7A H 0.5373 0.7644 0.9128 0.038 Uiso 1 1 calc R . .
C8 C 0.45492(6) 0.73046(6) 0.83682(10) 0.0276(3) Uani 1 1 d . . .
H8A H 0.4362 0.7697 0.8229 0.033 Uiso 1 1 calc R . .
C9 C 0.42237(5) 0.67685(6) 0.80393(9) 0.0215(2) Uani 1 1 d . . .
O9 O 0.36477(4) 0.67616(4) 0.75473(7) 0.02483(18) Uani 1 1 d . . .
C10 C 0.45178(5) 0.61861(5) 0.82440(8) 0.0194(2) Uani 1 1 d . . .
C11 C 0.40647(5) 0.45470(6) 0.76966(9) 0.0229(2) Uani 1 1 d . . .
C12 C 0.36208(6) 0.45111(6) 0.67085(10) 0.0274(3) Uani 1 1 d . . .
H12A H 0.3535 0.4859 0.6270 0.033 Uiso 1 1 calc R . .
C13 C 0.33039(7) 0.39673(7) 0.63656(12) 0.0348(3) Uani 1 1 d . . .
H13A H 0.3000 0.3948 0.5694 0.042 Uiso 1 1 calc R . .
C14 C 0.34272(8) 0.34531(7) 0.69921(13) 0.0384(3) Uani 1 1 d . . .
H14A H 0.3209 0.3083 0.6753 0.046 Uiso 1 1 calc R . .
C15 C 0.38710(8) 0.34830(7) 0.79700(12) 0.0391(3) Uani 1 1 d . . .
H15A H 0.3958 0.3131 0.8402 0.047 Uiso 1 1 calc R . .
C16 C 0.41887(7) 0.40234(6) 0.83216(11) 0.0305(3) Uani 1 1 d . . .
H16A H 0.4493 0.4039 0.8993 0.037 Uiso 1 1 calc R . .
N21 N 0.25217(4) 0.65438(5) 0.60971(7) 0.01997(19) Uani 1 1 d . . .
C22 C 0.21130(5) 0.68570(5) 0.62246(9) 0.0222(2) Uani 1 1 d . . .
C23 C 0.16744(6) 0.71887(6) 0.54115(10) 0.0280(3) Uani 1 1 d . . .
H23A H 0.1391 0.7412 0.5524 0.034 Uiso 1 1 calc R . .
C24 C 0.16546(6) 0.71903(6) 0.44676(10) 0.0284(3) Uani 1 1 d . . .
H24A H 0.1366 0.7422 0.3932 0.034 Uiso 1 1 calc R . .
C25 C 0.20670(5) 0.68441(6) 0.42979(9) 0.0240(2) Uani 1 1 d . . .
C26 C 0.20770(6) 0.67958(7) 0.33471(10) 0.0293(3) Uani 1 1 d . . .
H26A H 0.1797 0.7008 0.2771 0.035 Uiso 1 1 calc R . .
C27 C 0.24945(6) 0.64393(7) 0.32659(10) 0.0310(3) Uani 1 1 d . . .
H27A H 0.2499 0.6407 0.2626 0.037 Uiso 1 1 calc R . .
C28 C 0.29186(6) 0.61182(6) 0.41080(10) 0.0269(2) Uani 1 1 d . . .
H28A H 0.3202 0.5874 0.4028 0.032 Uiso 1 1 calc R . .
C29 C 0.29212(5) 0.61593(5) 0.50444(9) 0.0213(2) Uani 1 1 d . . .
O29 O 0.33033(4) 0.58682(4) 0.58783(6) 0.02401(18) Uani 1 1 d . . .
C30 C 0.24918(5) 0.65289(5) 0.51428(8) 0.0199(2) Uani 1 1 d . . .
C31 C 0.21038(5) 0.68546(6) 0.72251(9) 0.0238(2) Uani 1 1 d . . .
C32 C 0.26008(6) 0.69736(6) 0.81252(9) 0.0263(2) Uani 1 1 d . . .
H32A H 0.2956 0.7067 0.8107 0.032 Uiso 1 1 calc R . .
C33 C 0.25758(7) 0.69551(7) 0.90494(10) 0.0314(3) Uani 1 1 d . . .
H33A H 0.2914 0.7038 0.9660 0.038 Uiso 1 1 calc R . .
C34 C 0.20612(7) 0.68158(7) 0.90849(11) 0.0338(3) Uani 1 1 d . . .
H34A H 0.2049 0.6795 0.9720 0.041 Uiso 1 1 calc R . .
C35 C 0.15645(7) 0.67067(7) 0.81959(12) 0.0362(3) Uani 1 1 d . . .
H35A H 0.1211 0.6616 0.8219 0.043 Uiso 1 1 calc R . .
C36 C 0.15839(6) 0.67306(7) 0.72681(11) 0.0311(3) Uani 1 1 d . . .
H36A H 0.1241 0.6662 0.6658 0.037 Uiso 1 1 calc R . .
C40 C 0.29753(6) 0.55132(6) 0.78070(10) 0.0255(2) Uani 1 1 d . . .
H40A H 0.2582 0.5663 0.7653 0.031 Uiso 1 1 calc R . .
H40B H 0.2938 0.5082 0.7553 0.031 Uiso 1 1 calc R . .
C41 C 0.33446(8) 0.55071(8) 0.89701(11) 0.0385(3) Uani 1 1 d . . .
H41A H 0.3161 0.5238 0.9279 0.058 Uiso 1 1 calc R . .
H41B H 0.3374 0.5930 0.9235 0.058 Uiso 1 1 calc R . .
H41C H 0.3733 0.5350 0.9135 0.058 Uiso 1 1 calc R . .
C50 C 0.05543(13) 0.80262(13) 0.9285(2) 0.0799(7) Uani 1 1 d . . .
H50A H 0.0933 0.8155 0.9351 0.120 Uiso 1 1 calc R . .
H50B H 0.0485 0.8221 0.9822 0.120 Uiso 1 1 calc R . .
H50C H 0.0252 0.8154 0.8621 0.120 Uiso 1 1 calc R . .
C51 C 0.05433(9) 0.73385(12) 0.93797(16) 0.0600(5) Uani 1 1 d . . .
C52 C 0.10057(10) 0.70190(14) 1.01415(17) 0.0675(6) Uani 1 1 d . . .
H52A H 0.1331 0.7246 1.0609 0.081 Uiso 1 1 calc R . .
C53 C 0.09987(13) 0.63947(16) 1.0227(2) 0.0817(8) Uani 1 1 d . . .
H53A H 0.1316 0.6189 1.0754 0.098 Uiso 1 1 calc R . .
C54 C 0.05308(17) 0.60550(16) 0.9548(3) 0.1024(11) Uani 1 1 d . . .
H54A H 0.0529 0.5615 0.9594 0.123 Uiso 1 1 calc R . .
C55 C 0.00752(14) 0.63574(16) 0.8819(3) 0.1051(12) Uani 1 1 d . . .
H55A H -0.0252 0.6128 0.8362 0.126 Uiso 1 1 calc R . .
C56 C 0.00798(11) 0.69894(14) 0.8731(2) 0.0772(7) Uani 1 1 d . . .
H56A H -0.0244 0.7191 0.8212 0.093 Uiso 1 1 calc R . .
C60 C 0.1315(5) 0.5117(4) 0.2516(6) 0.147(3) Uani 0.528(3) 1 d PDU A 1
H60A H 0.1683 0.4959 0.2563 0.220 Uiso 0.528(3) 1 calc PR A 1
H60B H 0.1220 0.5510 0.2145 0.220 Uiso 0.528(3) 1 calc PR A 1
H60C H 0.1007 0.4815 0.2157 0.220 Uiso 0.528(3) 1 calc PR A 1
C61 C 0.1369(2) 0.5214(2) 0.3530(3) 0.097(2) Uani 0.528(3) 1 d PGDU A 1
C62 C 0.1837(2) 0.4950(2) 0.4345(4) 0.0889(18) Uani 0.528(3) 1 d PGDU A 1
H62A H 0.2119 0.4722 0.4233 0.107 Uiso 0.528(3) 1 calc PR A 1
C63 C 0.1894(2) 0.5019(2) 0.5323(3) 0.111(3) Uani 0.528(3) 1 d PGU A 1
H63A H 0.2215 0.4838 0.5880 0.133 Uiso 0.528(3) 1 calc PR A 1
C64 C 0.1483(3) 0.5352(2) 0.5487(4) 0.108(2) Uani 0.528(3) 1 d PGU A 1
H64A H 0.1522 0.5399 0.6156 0.130 Uiso 0.528(3) 1 calc PR A 1
C65 C 0.1014(2) 0.5617(2) 0.4672(5) 0.128(3) Uani 0.528(3) 1 d PGU A 1
H65A H 0.0733 0.5845 0.4784 0.153 Uiso 0.528(3) 1 calc PR A 1
C66 C 0.0957(2) 0.5548(2) 0.3693(4) 0.128(3) Uani 0.528(3) 1 d PGDU A 1
H66A H 0.0637 0.5729 0.3136 0.153 Uiso 0.528(3) 1 calc PR A 1
C60' C 0.1919(6) 0.4927(7) 0.4876(10) 0.103(4) Uiso 0.332(4) 1 d PDU B 2
H60D H 0.2243 0.5045 0.4735 0.154 Uiso 0.332(4) 1 calc PR B 2
H60E H 0.1810 0.4496 0.4667 0.154 Uiso 0.332(4) 1 calc PR B 2
H60F H 0.2037 0.4968 0.5605 0.154 Uiso 0.332(4) 1 calc PR B 2
C61' C 0.1435(3) 0.5326(4) 0.4323(6) 0.091(3) Uiso 0.332(4) 1 d PGDU B 2
C62' C 0.1121(4) 0.5583(4) 0.4789(5) 0.107(4) Uiso 0.332(4) 1 d PGDU B 2
H62B H 0.1232 0.5504 0.5486 0.128 Uiso 0.332(4) 1 calc PR B 2
C63' C 0.0644(4) 0.5957(4) 0.4235(7) 0.109(3) Uiso 0.332(4) 1 d PGU B 2
H63B H 0.0429 0.6133 0.4553 0.131 Uiso 0.332(4) 1 calc PR B 2
C64' C 0.0481(3) 0.6073(4) 0.3215(6) 0.125(4) Uiso 0.332(4) 1 d PGU B 2
H64B H 0.0155 0.6329 0.2836 0.149 Uiso 0.332(4) 1 calc PR B 2
C65' C 0.0795(4) 0.5816(4) 0.2749(5) 0.122(4) Uiso 0.332(4) 1 d PGU B 2
H65B H 0.0684 0.5896 0.2052 0.146 Uiso 0.332(4) 1 calc PR B 2
C66' C 0.1272(4) 0.5442(4) 0.3303(6) 0.120(4) Uiso 0.332(4) 1 d PGDU B 2
H66B H 0.1487 0.5267 0.2985 0.144 Uiso 0.332(4) 1 calc PR B 2
C60" C 0.1774(11) 0.4994(14) 0.368(2) 0.110(6) Uiso 0.140(4) 1 d PDU C 3
H60G H 0.2179 0.5038 0.4189 0.166 Uiso 0.140(4) 1 calc PR C 3
H60H H 0.1713 0.5214 0.3062 0.166 Uiso 0.140(4) 1 calc PR C 3
H60I H 0.1683 0.4553 0.3531 0.166 Uiso 0.140(4) 1 calc PR C 3
C61" C 0.1398(9) 0.5254(12) 0.4083(14) 0.109(5) Uiso 0.140(4) 1 d PGDU C 3
C62" C 0.1516(9) 0.5167(11) 0.5091(13) 0.107(5) Uiso 0.140(4) 1 d PGDU C 3
H62C H 0.1856 0.4952 0.5538 0.129 Uiso 0.140(4) 1 calc PR C 3
C63" C 0.1136(11) 0.5394(11) 0.5446(13) 0.123(6) Uiso 0.140(4) 1 d PGU C 3
H63C H 0.1216 0.5334 0.6135 0.148 Uiso 0.140(4) 1 calc PR C 3
C64" C 0.0638(10) 0.5708(10) 0.4792(18) 0.120(6) Uiso 0.140(4) 1 d PGU C 3
H64C H 0.0378 0.5863 0.5034 0.144 Uiso 0.140(4) 1 calc PR C 3
C65" C 0.0520(9) 0.5795(11) 0.3783(16) 0.126(6) Uiso 0.140(4) 1 d PGU C 3
H65C H 0.0180 0.6010 0.3336 0.152 Uiso 0.140(4) 1 calc PR C 3
C66" C 0.0900(10) 0.5569(12) 0.3428(13) 0.133(6) Uiso 0.140(4) 1 d PGDU C 3
H66C H 0.0820 0.5628 0.2739 0.159 Uiso 0.140(4) 1 calc PR C 3

loop_
_atom_site_aniso_label
_atom_site_aniso_U_11
_atom_site_aniso_U_22
_atom_site_aniso_U_33
_atom_site_aniso_U_23
_atom_site_aniso_U_13
_atom_site_aniso_U_12
Al 0.01787(17) 0.02088(17) 0.01952(17) 0.00178(12) 0.00683(13) 0.00101(12)
N1 0.0179(4) 0.0233(4) 0.0168(4) 0.0003(3) 0.0072(3) 0.0004(3)
C2 0.0208(5) 0.0236(5) 0.0181(5) 0.0001(4) 0.0085(4) 0.0020(4)
C3 0.0219(5) 0.0285(6) 0.0245(5) 0.0012(4) 0.0080(4) 0.0062(4)
C4 0.0174(5) 0.0369(6) 0.0224(5) -0.0006(5) 0.0058(4) 0.0031(5)
C5 0.0176(5) 0.0311(6) 0.0186(5) -0.0012(4) 0.0071(4) -0.0018(4)
C6 0.0201(5) 0.0379(7) 0.0284(6) -0.0029(5) 0.0080(5) -0.0075(5)
C7 0.0268(6) 0.0318(7) 0.0341(7) -0.0042(5) 0.0108(5) -0.0104(5)
C8 0.0275(6) 0.0241(6) 0.0303(6) -0.0001(5) 0.0122(5) -0.0035(5)
C9 0.0199(5) 0.0240(5) 0.0200(5) 0.0010(4) 0.0083(4) -0.0005(4)
O9 0.0182(4) 0.0217(4) 0.0295(4) 0.0018(3) 0.0061(3) 0.0016(3)
C10 0.0181(5) 0.0235(5) 0.0166(5) 0.0000(4) 0.0078(4) -0.0009(4)
C11 0.0242(5) 0.0222(5) 0.0249(5) -0.0009(4) 0.0132(4) 0.0016(4)
C12 0.0291(6) 0.0231(5) 0.0265(6) -0.0014(4) 0.0093(5) 0.0000(5)
C13 0.0364(7) 0.0298(6) 0.0350(7) -0.0085(5) 0.0130(6) -0.0052(5)
C14 0.0476(9) 0.0255(6) 0.0486(9) -0.0077(6) 0.0274(7) -0.0082(6)
C15 0.0549(10) 0.0260(6) 0.0433(8) 0.0045(6) 0.0281(7) -0.0026(6)
C16 0.0375(7) 0.0272(6) 0.0281(6) 0.0032(5) 0.0159(6) 0.0023(5)
N21 0.0184(4) 0.0213(4) 0.0183(4) 0.0012(3) 0.0064(3) 0.0017(3)
C22 0.0195(5) 0.0234(5) 0.0218(5) 0.0012(4) 0.0074(4) 0.0032(4)
C23 0.0233(6) 0.0317(6) 0.0269(6) 0.0041(5) 0.0094(5) 0.0105(5)
C24 0.0241(6) 0.0316(6) 0.0247(6) 0.0068(5) 0.0067(5) 0.0095(5)
C25 0.0212(5) 0.0272(6) 0.0208(5) 0.0044(4) 0.0069(4) 0.0040(4)
C26 0.0282(6) 0.0357(7) 0.0203(5) 0.0066(5) 0.0075(5) 0.0054(5)
C27 0.0340(7) 0.0387(7) 0.0206(5) 0.0036(5) 0.0125(5) 0.0050(6)
C28 0.0285(6) 0.0300(6) 0.0239(5) 0.0014(5) 0.0133(5) 0.0052(5)
C29 0.0197(5) 0.0218(5) 0.0206(5) 0.0020(4) 0.0074(4) 0.0017(4)
O29 0.0216(4) 0.0276(4) 0.0217(4) 0.0048(3) 0.0087(3) 0.0080(3)
C30 0.0186(5) 0.0209(5) 0.0181(5) 0.0017(4) 0.0064(4) 0.0012(4)
C31 0.0239(5) 0.0246(5) 0.0231(5) 0.0016(4) 0.0107(4) 0.0060(4)
C32 0.0264(6) 0.0274(6) 0.0244(5) 0.0017(4) 0.0108(5) 0.0055(5)
C33 0.0368(7) 0.0321(6) 0.0232(6) 0.0011(5) 0.0115(5) 0.0077(5)
C34 0.0439(8) 0.0341(7) 0.0298(6) 0.0050(5) 0.0222(6) 0.0098(6)
C35 0.0355(7) 0.0418(8) 0.0396(7) 0.0018(6) 0.0243(6) 0.0040(6)
C36 0.0259(6) 0.0370(7) 0.0313(6) -0.0011(5) 0.0136(5) 0.0030(5)
C40 0.0258(6) 0.0231(5) 0.0296(6) 0.0031(4) 0.0140(5) 0.0017(4)
C41 0.0453(9) 0.0403(8) 0.0330(7) 0.0086(6) 0.0202(6) 0.0064(7)
C50 0.0841(19) 0.0840(18) 0.0887(18) -0.0090(14) 0.0540(16) -0.0142(15)
C51 0.0484(11) 0.0863(15) 0.0566(11) -0.0135(11) 0.0337(9) -0.0019(10)
C52 0.0488(11) 0.106(2) 0.0527(11) -0.0151(12) 0.0270(10) 0.0010(12)
C53 0.0655(16) 0.101(2) 0.0814(18) 0.0041(15) 0.0355(14) 0.0212(15)
C54 0.096(2) 0.0769(19) 0.142(3) 0.0034(19) 0.059(2) 0.0193(17)
C55 0.0697(19) 0.081(2) 0.137(3) -0.0226(19) 0.0216(19) -0.0037(16)
C56 0.0473(12) 0.0847(18) 0.0853(17) -0.0104(14) 0.0170(12) 0.0056(12)
C60 0.198(8) 0.123(6) 0.129(6) 0.001(5) 0.081(6) -0.036(6)
C61 0.110(4) 0.074(3) 0.098(4) 0.006(3) 0.037(4) -0.027(3)
C62 0.092(4) 0.072(3) 0.100(4) -0.014(3) 0.040(3) -0.035(3)
C63 0.104(5) 0.095(4) 0.104(5) -0.021(4) 0.019(4) -0.050(4)
C64 0.097(4) 0.090(4) 0.135(5) -0.048(4) 0.049(4) -0.042(3)
C65 0.128(5) 0.068(3) 0.163(6) -0.014(4) 0.043(5) -0.036(4)
C66 0.108(5) 0.093(4) 0.147(5) 0.021(4) 0.025(4) 0.004(4)

loop_
_atom_type_symbol
_atom_type_description
_atom_type_scat_dispersion_real
_atom_type_scat_dispersion_imag
_atom_type_scat_source
C C 0.0033 0.0016 'International Tables Vol C Tables 4.2.6.8 and 6.1.1.4'
H H 0.0000 0.0000 'International Tables Vol C Tables 4.2.6.8 and 6.1.1.4'
N N 0.0061 0.0033 'International Tables Vol C Tables 4.2.6.8 and 6.1.1.4'
O O 0.0106 0.0060 'International Tables Vol C Tables 4.2.6.8 and 6.1.1.4'
Al Al 0.0645 0.0514 'International Tables Vol C Tables 4.2.6.8 and 6.1.1.4'

loop_
_geom_angle_atom_site_label_1
_geom_angle_atom_site_label_2
_geom_angle_atom_site_label_3
_geom_angle
O9 Al O29 109.02(5)
O9 Al C40 122.89(5)
O29 Al C40 128.02(5)
O9 Al N21 88.62(4)
O29 Al N21 82.59(4)
C40 Al N21 100.04(5)
O9 Al N1 82.28(4)
O29 Al N1 89.27(4)
C40 Al N1 94.77(5)
N21 Al N1 165.14(4)
C2 N1 C10 118.35(10)
C2 N1 Al 136.09(8)
C10 N1 Al 105.52(7)
N1 C2 C3 121.00(11)
N1 C2 C11 120.47(10)
C3 C2 C11 118.52(11)
C4 C3 C2 120.85(11)
C3 C4 C5 119.48(11)
C4 C5 C6 124.34(11)
C4 C5 C10 116.59(11)
C6 C5 C10 119.06(12)
C7 C6 C5 119.47(12)
C6 C7 C8 121.94(12)
C9 C8 C7 120.24(12)
O9 C9 C8 123.79(11)
O9 C9 C10 117.65(10)
C8 C9 C10 118.56(11)
C9 O9 Al 118.57(8)
N1 C10 C5 123.66(11)
N1 C10 C9 115.65(10)
C5 C10 C9 120.69(10)
C12 C11 C16 118.75(12)
C12 C11 C2 121.76(11)
C16 C11 C2 119.45(11)
C13 C12 C11 120.13(12)
C14 C13 C12 120.69(14)
C15 C14 C13 119.53(13)
C14 C15 C16 120.31(13)
C15 C16 C11 120.59(13)
C22 N21 C30 117.99(10)
C22 N21 Al 135.71(8)
C30 N21 Al 106.28(7)
N21 C22 C23 121.25(11)
N21 C22 C31 120.14(10)
C23 C22 C31 118.60(11)
C24 C23 C22 120.81(12)
C23 C24 C25 119.33(11)
C24 C25 C30 116.67(11)
C24 C25 C26 124.23(11)
C30 C25 C26 119.09(11)
C27 C26 C25 119.31(11)
C26 C27 C28 121.86(12)
C29 C28 C27 120.10(12)
O29 C29 C28 124.03(11)
O29 C29 C30 117.19(10)
C28 C29 C30 118.78(10)
C29 O29 Al 118.06(8)
N21 C30 C25 123.87(11)
N21 C30 C29 115.26(10)
C25 C30 C29 120.86(11)
C32 C31 C36 119.07(12)
C32 C31 C22 121.77(12)
C36 C31 C22 119.16(11)
C33 C32 C31 119.93(13)
C34 C33 C32 120.48(13)
C35 C34 C33 119.99(13)
C34 C35 C36 119.93(14)
C35 C36 C31 120.56(13)
C41 C40 Al 114.63(10)
C56 C51 C52 116.9(3)
C56 C51 C50 121.8(2)
C52 C51 C50 121.3(2)
C53 C52 C51 121.5(2)
C52 C53 C54 120.2(3)
C55 C54 C53 119.1(3)
C54 C55 C56 120.8(3)
C55 C56 C51 121.4(3)
C62 C61 C66 120.0
C62 C61 C60 118.4(5)
C66 C61 C60 121.6(5)
C63 C62 C61 120.0
C62 C63 C64 120.0
C65 C64 C63 120.0
C64 C65 C66 120.0
C65 C66 C61 120.0
C62' C61' C66' 120.0
C62' C61' C60' 120.8(6)
C66' C61' C60' 119.2(6)
C63' C62' C61' 120.0
C64' C63' C62' 120.0
C65' C64' C63' 120.0
C64' C65' C66' 120.0
C65' C66' C61' 120.0
C62" C61" C66" 120.0
C62" C61" C60" 120.9(8)
C66" C61" C60" 119.1(8)
C61" C62" C63" 120.0
C64" C63" C62" 120.0
C63" C64" C65" 120.0
C64" C65" C66" 120.0
C65" C66" C61" 120.0

loop_
_geom_bond_atom_site_label_1
_geom_bond_atom_site_label_2
_geom_bond_distance
Al O9 1.7989(9)
Al O29 1.8007(10)
Al C40 1.9746(13)
Al N21 2.1527(10)
Al N1 2.1892(10)
N1 C2 1.3360(15)
N1 C10 1.3697(15)
C2 C3 1.4195(17)
C2 C11 1.4820(17)
C3 C4 1.3668(19)
C4 C5 1.4106(18)
C5 C6 1.4134(18)
C5 C10 1.4149(16)
C6 C7 1.371(2)
C7 C8 1.4091(19)
C8 C9 1.3829(17)
C9 O9 1.3317(14)
C9 C10 1.4281(16)
C11 C12 1.3955(17)
C11 C16 1.4003(18)
C12 C13 1.3889(19)
C13 C14 1.385(2)
C14 C15 1.385(2)
C15 C16 1.385(2)
N21 C22 1.3344(15)
N21 C30 1.3732(15)
C22 C23 1.4199(16)
C22 C31 1.4845(17)
C23 C24 1.3682(19)
C24 C25 1.4109(18)
C25 C30 1.4119(15)
C25 C26 1.4161(18)
C26 C27 1.372(2)
C27 C28 1.4152(18)
C28 C29 1.3792(17)
C29 O29 1.3391(14)
C29 C30 1.4239(16)
C31 C32 1.3964(17)
C31 C36 1.3972(19)
C32 C33 1.3919(18)
C33 C34 1.385(2)
C34 C35 1.384(2)
C35 C36 1.391(2)
C40 C41 1.544(2)
C50 C51 1.490(4)
C51 C56 1.375(3)
C51 C52 1.401(3)
C52 C53 1.352(4)
C53 C54 1.384(5)
C54 C55 1.354(5)
C55 C56 1.369(4)
C60 C61 1.452(8)
C61 C62 1.3900
C61 C66 1.3900
C62 C63 1.3900
C63 C64 1.3900
C64 C65 1.3900
C65 C66 1.3900
C60' C61' 1.435(11)
C61' C62' 1.3900
C61' C66' 1.3900
C62' C63' 1.3900
C63' C64' 1.3900
C64' C65' 1.3900
C65' C66' 1.3900
C60" C61" 1.452(13)
C61" C62" 1.3900
C61" C66" 1.3900
C62" C63" 1.3900
C63" C64" 1.3900
C64" C65" 1.3900
C65" C66" 1.3900
